data_2102827
loop_
_publ_author_name
'Ojala, William H.'
'Smieja, Jonathan M.'
'Spude, Jill M.'
'Arola, Trina M.'
'Kuspa, Marika K.'
'Herrera, Nell'
'Ojala, Charles R.'

_publ_section_title
;
 Isostructuralism among `bridge-flipped' isomeric benzylideneanilines
 and phenylhydrazones
;
_journal_coeditor_code GP5015
_journal_issue 3
_journal_name_full 'Acta Crystallographica Section B'
_journal_page_first 485
_journal_page_last 496
_journal_paper_doi 10.1107/S0108768107018034
_journal_volume 63
_journal_year 2007
_chemical_formula_moiety 'C15 H12 F3 N'
_chemical_formula_sum 'C15 H12 F3 N'
_chemical_formula_weight 263.26
_chemical_melting_point .53E-54
_chemical_name_systematic
;
 N-(2-trifluoromethylbenzylidene)-2-methylaniline
;
_space_group_IT_number 14
_symmetry_cell_setting monoclinic
_symmetry_space_group_name_Hall '-P 2ybc'
_symmetry_space_group_name_H-M 'P 1 21/c 1'
_atom_sites_solution_hydrogens geom
_atom_sites_solution_primary direct
_atom_sites_solution_secondary difmap
_audit_creation_method SHELXL-97
_cell_angle_alpha 90.00
_cell_angle_beta 104.3160(10)
_cell_angle_gamma 90.00
_cell_formula_units_Z 4
_cell_length_a 9.6046(6)
_cell_length_b 7.7953(5)
_cell_length_c 17.2756(11)
_cell_measurement_reflns_used 2822
_cell_measurement_temperature 173(2)
_cell_measurement_theta_max 25.045
_cell_measurement_theta_min 2.613
_cell_volume 1253.27(14)
_computing_cell_refinement 'SAINT, Bruker'
_computing_data_collection 'SMART, Bruker'
_computing_data_reduction 'SAINT, Bruker'
_computing_molecular_graphics 'PLATON (Spek, 2003)'
_computing_publication_material 'SHELXL97 (Sheldrick, 1997)'
_computing_structure_refinement 'SHELXL-97 (Sheldrick, 1997)'
_computing_structure_solution 'SHELXS-97 (Sheldrick, 1990)'
_diffrn_ambient_temperature 173(2)
_diffrn_measured_fraction_theta_full 1.000
_diffrn_measured_fraction_theta_max 1.000
_diffrn_measurement_device_type 'Siemens SMART Platform CCD'
_diffrn_measurement_method 'area detector, omega scans per phi'
_diffrn_radiation_monochromator graphite
_diffrn_radiation_source 'normal-focus sealed tube'
_diffrn_radiation_type MoK\a
_diffrn_radiation_wavelength 0.71073
_diffrn_reflns_av_R_equivalents 0.0184
_diffrn_reflns_av_sigmaI/netI 0.0115
_diffrn_reflns_limit_h_max 11
_diffrn_reflns_limit_h_min -11
_diffrn_reflns_limit_k_max 9
_diffrn_reflns_limit_k_min -9
_diffrn_reflns_limit_l_max 20
_diffrn_reflns_limit_l_min -20
_diffrn_reflns_number 11890
_diffrn_reflns_theta_full 25.05
_diffrn_reflns_theta_max 25.05
_diffrn_reflns_theta_min 2.19
_exptl_absorpt_coefficient_mu 0.113
_exptl_absorpt_correction_T_max 0.977
_exptl_absorpt_correction_T_min 0.942
_exptl_absorpt_correction_type multi-scan
_exptl_absorpt_process_details 'SADABS (Blessing, 1995)'
_exptl_crystal_colour yellow
_exptl_crystal_density_diffrn 1.395
_exptl_crystal_density_method 'not measured'
_exptl_crystal_description prism
_exptl_crystal_F_000 544
_exptl_crystal_size_max 0.50
_exptl_crystal_size_mid 0.50
_exptl_crystal_size_min 0.18
_refine_diff_density_max 0.158
_refine_diff_density_min -0.238
_refine_ls_extinction_method none
_refine_ls_goodness_of_fit_ref 1.047
_refine_ls_hydrogen_treatment constr
_refine_ls_matrix_type full
_refine_ls_number_parameters 173
_refine_ls_number_reflns 2226
_refine_ls_number_restraints 0
_refine_ls_restrained_S_all 1.047
_refine_ls_R_factor_all 0.0350
_refine_ls_R_factor_gt 0.0322
_refine_ls_shift/su_max 0.000
_refine_ls_shift/su_mean 0.000
_refine_ls_structure_factor_coef Fsqd
_refine_ls_weighting_details 'calc w=1/[\s^2^(Fo^2^)+(0.0424P)^2^+0.3704P] where P=(Fo^2^+2Fc^2^)/3'
_refine_ls_weighting_scheme calc
_refine_ls_wR_factor_gt 0.0821
_refine_ls_wR_factor_ref 0.0840
_reflns_number_gt 2044
_reflns_number_total 2226
_reflns_threshold_expression I>2\s(I)
_cod_data_source_file gp5015.cif
_cod_data_source_block III
_cod_database_code 2102827

loop_
_symmetry_equiv_pos_as_xyz
'x, y, z'
'-x, y+1/2, -z+1/2'
'-x, -y, -z'
'x, -y-1/2, z-1/2'

loop_
_atom_site_type_symbol
_atom_site_label
_atom_site_fract_x
_atom_site_fract_y
_atom_site_fract_z
_atom_site_U_iso_or_equiv
_atom_site_adp_type
_atom_site_calc_flag
_atom_site_refinement_flags
_atom_site_occupancy
C C1 0.81615(12) 0.31839(15) 0.67401(7) 0.0259(3) Uani d . 1
C C2 0.83251(12) 0.29787(15) 0.59572(7) 0.0254(3) Uani d . 1
C C3 0.86367(13) 0.43809(15) 0.55326(7) 0.0286(3) Uani d . 1
H H3 0.8717 0.4235 0.4999 0.034 Uiso calc R 1
C C4 0.88304(13) 0.59866(16) 0.58824(7) 0.0319(3) Uani d . 1
H H4 0.9041 0.6943 0.5590 0.038 Uiso calc R 1
C C5 0.87172(13) 0.61984(16) 0.66604(8) 0.0329(3) Uani d . 1
H H5 0.8875 0.7295 0.6906 0.039 Uiso calc R 1
C C6 0.83758(13) 0.48180(16) 0.70803(7) 0.0306(3) Uani d . 1
H H6 0.8285 0.4984 0.7610 0.037 Uiso calc R 1
C C7 0.70149(12) 0.06438(16) 0.82767(7) 0.0279(3) Uani d . 1
C C8 0.58432(13) 0.09306(17) 0.86128(7) 0.0317(3) Uani d . 1
C C9 0.53825(14) -0.04296(19) 0.90076(7) 0.0381(3) Uani d . 1
H H9 0.4579 -0.0270 0.9229 0.046 Uiso calc R 1
C C10 0.60612(15) -0.20075(19) 0.90871(8) 0.0412(3) Uani d . 1
H H10 0.5719 -0.2916 0.9357 0.049 Uiso calc R 1
C C11 0.72407(15) -0.22637(18) 0.87726(7) 0.0376(3) Uani d . 1
H H11 0.7721 -0.3339 0.8834 0.045 Uiso calc R 1
C C12 0.77132(13) -0.09359(16) 0.83665(7) 0.0309(3) Uani d . 1
H H12 0.8519 -0.1106 0.8148 0.037 Uiso calc R 1
C C13 0.77001(13) 0.17741(16) 0.71927(7) 0.0286(3) Uani d . 1
H H13 0.7566 0.0656 0.6968 0.034 Uiso calc R 1
C C14 0.81929(14) 0.12502(16) 0.55689(7) 0.0327(3) Uani d . 1
C C15 0.50997(15) 0.2643(2) 0.85248(9) 0.0434(3) Uani d . 1
H H15A 0.4543 0.2790 0.7971 0.065 Uiso calc R 1
H H15B 0.5818 0.3558 0.8663 0.065 Uiso calc R 1
H H15C 0.4453 0.2697 0.8883 0.065 Uiso calc R 1
F F1 0.84711(10) 0.12733(10) 0.48491(5) 0.0467(2) Uani d . 1
F F2 0.68798(9) 0.05598(11) 0.54664(5) 0.0496(2) Uani d . 1
F F3 0.91184(10) 0.01162(10) 0.60088(5) 0.0489(2) Uani d . 1
N N1 0.74822(11) 0.20368(13) 0.78761(6) 0.0302(2) Uani d . 1

loop_
_atom_site_aniso_label
_atom_site_aniso_U_11
_atom_site_aniso_U_22
_atom_site_aniso_U_33
_atom_site_aniso_U_12
_atom_site_aniso_U_13
_atom_site_aniso_U_23
C1 0.0253(6) 0.0267(6) 0.0261(6) 0.0007(5) 0.0072(4) 0.0005(5)
C2 0.0245(5) 0.0257(6) 0.0263(6) 0.0010(5) 0.0065(4) -0.0004(5)
C3 0.0309(6) 0.0298(6) 0.0265(6) 0.0011(5) 0.0096(5) 0.0023(5)
C4 0.0363(7) 0.0246(6) 0.0360(7) -0.0001(5) 0.0111(5) 0.0048(5)
C5 0.0366(7) 0.0238(6) 0.0387(7) -0.0007(5) 0.0101(5) -0.0040(5)
C6 0.0350(6) 0.0308(6) 0.0273(6) -0.0005(5) 0.0099(5) -0.0034(5)
C7 0.0293(6) 0.0332(6) 0.0201(5) -0.0045(5) 0.0038(4) -0.0001(5)
C8 0.0274(6) 0.0434(7) 0.0231(6) -0.0023(5) 0.0038(5) -0.0004(5)
C9 0.0305(6) 0.0559(9) 0.0287(6) -0.0081(6) 0.0089(5) 0.0027(6)
C10 0.0456(8) 0.0461(8) 0.0315(7) -0.0143(6) 0.0086(6) 0.0076(6)
C11 0.0468(8) 0.0336(7) 0.0306(7) -0.0024(6) 0.0059(6) 0.0029(5)
C12 0.0342(6) 0.0351(7) 0.0236(6) -0.0019(5) 0.0077(5) -0.0007(5)
C13 0.0319(6) 0.0268(6) 0.0272(6) -0.0017(5) 0.0078(5) -0.0008(5)
C14 0.0427(7) 0.0290(6) 0.0294(6) -0.0035(5) 0.0145(5) -0.0016(5)
C15 0.0374(7) 0.0510(9) 0.0434(8) 0.0073(6) 0.0130(6) 0.0008(7)
F1 0.0758(6) 0.0367(4) 0.0356(4) -0.0064(4) 0.0292(4) -0.0088(3)
F2 0.0566(5) 0.0463(5) 0.0493(5) -0.0238(4) 0.0194(4) -0.0176(4)
F3 0.0714(6) 0.0266(4) 0.0507(5) 0.0114(4) 0.0191(4) 0.0020(3)
N1 0.0320(5) 0.0323(6) 0.0277(5) -0.0011(4) 0.0099(4) 0.0017(4)

loop_
_atom_type_symbol
_atom_type_description
_atom_type_scat_dispersion_real
_atom_type_scat_dispersion_imag
_atom_type_scat_source
C C 0.0033 0.0016 'International Tables Vol C Tables 4.2.6.8 and 6.1.1.4'
H H 0.0000 0.0000 'International Tables Vol C Tables 4.2.6.8 and 6.1.1.4'
N N 0.0061 0.0033 'International Tables Vol C Tables 4.2.6.8 and 6.1.1.4'
F F 0.0171 0.0103 'International Tables Vol C Tables 4.2.6.8 and 6.1.1.4'

loop_
_geom_angle_atom_site_label_1
_geom_angle_atom_site_label_2
_geom_angle_atom_site_label_3
_geom_angle
_geom_angle_publ_flag
C6 C1 C2 117.89(11) n
C6 C1 C13 119.18(10) n
C2 C1 C13 122.85(10) n
C3 C2 C1 120.48(11) n
C3 C2 C14 118.49(10) n
C1 C2 C14 121.02(10) n
C4 C3 C2 120.31(11) n
C4 C3 H3 120 n
C2 C3 H3 120 n
C3 C4 C5 119.86(11) n
C3 C4 H4 120 n
C5 C4 H4 120 n
C6 C5 C4 120.16(11) n
C6 C5 H5 120 n
C4 C5 H5 120 n
C5 C6 C1 121.25(11) n
C5 C6 H6 119 n
C1 C6 H6 119 n
C12 C7 C8 120.49(11) n
C12 C7 N1 121.97(10) n
C8 C7 N1 117.50(11) n
C9 C8 C7 117.74(12) n
C9 C8 C15 121.71(12) n
C7 C8 C15 120.53(12) n
C10 C9 C8 121.83(12) n
C10 C9 H9 119 n
C8 C9 H9 119 n
C9 C10 C11 119.99(12) n
C9 C10 H10 120 n
C11 C10 H10 120 n
C10 C11 C12 119.44(13) n
C10 C11 H11 120 n
C12 C11 H11 120 n
C11 C12 C7 120.47(12) n
C11 C12 H12 120 n
C7 C12 H12 120 n
N1 C13 C1 120.89(11) y
N1 C13 H13 120 n
C1 C13 H13 120 n
F1 C14 F2 106.29(10) y
F1 C14 F3 106.15(10) y
F2 C14 F3 106.18(10) y
F1 C14 C2 113.02(10) y
F2 C14 C2 113.14(10) y
F3 C14 C2 111.52(10) y
C8 C15 H15A 110 n
C8 C15 H15B 110 n
H15A C15 H15B 110 n
C8 C15 H15C 110 n
H15A C15 H15C 110 n
H15B C15 H15C 110 n
C13 N1 C7 118.45(11) y

loop_
_geom_bond_atom_site_label_1
_geom_bond_atom_site_label_2
_geom_bond_distance
_geom_bond_publ_flag
C1 C6 1.3967(17) n
C1 C2 1.4088(16) n
C1 C13 1.4788(16) y
C2 C3 1.3896(16) n
C2 C14 1.4965(17) y
C3 C4 1.3824(17) n
C3 H3 0.95 n
C4 C5 1.3849(17) n
C4 H4 0.95 n
C5 C6 1.3817(18) n
C5 H5 0.95 n
C6 H6 0.95 n
C7 C12 1.3924(18) n
C7 C8 1.4060(17) n
C7 N1 1.4189(15) y
C8 C9 1.3909(19) n
C8 C15 1.5038(19) y
C9 C10 1.383(2) n
C9 H9 0.95 n
C10 C11 1.387(2) n
C10 H10 0.95 n
C11 C12 1.3881(18) n
C11 H11 0.95 n
C12 H12 0.95 n
C13 N1 1.2655(15) y
C13 H13 0.95 n
C14 F1 1.3349(14) y
C14 F2 1.3421(15) y
C14 F3 1.3473(15) y
C15 H15A 0.98 n
C15 H15B 0.98 n
C15 H15C 0.98 n

loop_
_geom_torsion_atom_site_label_1
_geom_torsion_atom_site_label_2
_geom_torsion_atom_site_label_3
_geom_torsion_atom_site_label_4
_geom_torsion
_geom_torsion_publ_flag
C6 C1 C2 C3 -2.36(17) n
C13 C1 C2 C3 174.24(11) n
C6 C1 C2 C14 176.60(11) n
C13 C1 C2 C14 -6.79(17) n
C1 C2 C3 C4 1.85(17) n
C14 C2 C3 C4 -177.14(11) n
C2 C3 C4 C5 0.17(18) n
C3 C4 C5 C6 -1.62(19) n
C4 C5 C6 C1 1.06(19) n
C2 C1 C6 C5 0.92(18) n
C13 C1 C6 C5 -175.81(11) n
C12 C7 C8 C9 -2.31(17) n
N1 C7 C8 C9 -179.87(10) n
C12 C7 C8 C15 179.25(11) n
N1 C7 C8 C15 1.69(17) n
C7 C8 C9 C10 1.36(19) n
C15 C8 C9 C10 179.78(12) n
C8 C9 C10 C11 0.4(2) n
C9 C10 C11 C12 -1.18(19) n
C10 C11 C12 C7 0.21(19) n
C8 C7 C12 C11 1.57(18) n
N1 C7 C12 C11 179.01(11) n
C6 C1 C13 N1 0.87(17) y
C2 C1 C13 N1 -175.69(11) n
C3 C2 C14 F1 3.11(16) n
C1 C2 C14 F1 -175.88(10) n
C3 C2 C14 F2 -117.76(12) n
C1 C2 C14 F2 63.25(15) n
C3 C2 C14 F3 122.62(11) n
C1 C2 C14 F3 -56.37(15) n
C1 C13 N1 C7 178.84(10) y
C12 C7 N1 C13 50.18(16) y
C8 C7 N1 C13 -132.30(12) n

loop_
_cod_related_entry_id
_cod_related_entry_database
_cod_related_entry_code
1 ChemSpider 30654483
